data_1536252
loop_
_publ_author_name
'Johrendt, D.'
'Mewis, A.'

_publ_section_title
;
 Strukturen aus AlB2- und BaAl4-analogen Einheiten. I: Die Verbindungen
 Sr4Pd5P5 und Sr2Pd3P3
;
_journal_name_full 'Zeitschrift fuer Anorganische und Allgemeine Chemie'
_journal_page_first 169
_journal_page_last 174
_journal_volume 607
_journal_year 1992
_chemical_formula_sum 'P3 Pd3 Sr2'
_chemical_name_systematic 'Sr2 Pd3 P3'
_space_group_IT_number 47
_symmetry_space_group_name_Hall '-P 2 2'
_symmetry_space_group_name_H-M 'P m m m'
_cell_angle_alpha 90
_cell_angle_beta 90
_cell_angle_gamma 90
_cell_formula_units_Z 4
_cell_length_a 4.199
_cell_length_b 4.212
_cell_length_c 34.227
_cell_volume 605.345
_citation_journal_id_ASTM ZAACAB
_cod_data_source_file Johrendt_ZAACAB_1992_90.cif
_cod_data_source_block P3Pd3Sr2
_cod_original_cell_volume 605.3452
_cod_database_code 1536252

loop_
_symmetry_equiv_pos_as_xyz
x,y,z
-x,-y,z
x,-y,-z
-x,y,-z
-x,-y,-z
x,y,-z
-x,y,z
x,-y,z

loop_
_atom_site_label
_atom_site_type_symbol
_atom_site_fract_x
_atom_site_fract_y
_atom_site_fract_z
_atom_site_occupancy
_atom_site_U_iso_or_equiv
P4 P-2 0.5 0 0.2092 1 0.0
P5 P-2 0 0.5 0.3514 1 0.0
P3 P-2 0 0.5 0.2862 1 0.0
Pd3 Pd+1 0 0 0.1104 1 0.0
Pd8 Pd+1 0.5 0.5 0.3904 1 0.0
Sr2 Sr+2 0 0.5 0.1761 1 0.0
Pd6 Pd+1 0.5 0 0.5 1 0.0
Pd7 Pd+1 0 0 0.2495 1 0.0
Sr3 Sr+2 0 0 0.4264 1 0.0
Pd5 Pd+1 0 0.5 0.5 1 0.0
P2 P-2 0.5 0 0.1433 1 0.0
P1 P-3 0 0 0.0386 1 0.0
Sr4 Sr+2 0.5 0 0.3203 1 0.0
Pd4 Pd+1 0 0.5 0 1 0.0
Pd1 Pd+1 0.5 0 0 1 0.0
P6 P-3 0.5 0.5 0.4586 1 0.0
Sr1 Sr+2 0.5 0.5 0.0725 1 0.0
Pd2 Pd+1 0.5 0.5 0.2507 1 0.0
